data_1576424
loop_
_publ_author_name
'Lapa, Hugo M.'
'del Rosso, Mattia'
'Zacchini, Stefano'
'Giarola, Greta'
'Alegria, Elisabete C. B. A.'
'Trzeciak, Anna M.'
'Marchetti, Fabio'
'Martins, Lu\'isa M. D. R. S.'
'Biancalana, Lorenzo'

_publ_section_title
;
 Controlling alkyne dimerization and trimerization with ruthenium(ii)
 arene isocyanide catalysts
;
_journal_issue 5
_journal_name_full 'Catalysis Science &amp; Technology'
_journal_page_first 1622
_journal_page_last 1653
_journal_paper_doi 10.1039/D5CY01493J
_journal_volume 16
_journal_year 2026
_chemical_formula_sum 'C17 H25 I2 N Ru'
_chemical_formula_weight 598.25
_space_group_crystal_system monoclinic
_space_group_IT_number 14
_space_group_name_Hall '-P 2ybc'
_space_group_name_H-M_alt 'P 1 21/c 1'
_atom_sites_solution_hydrogens geom
_audit_creation_method SHELXL-2017/1
_audit_update_record
;
2025-11-21 deposited with the CCDC.	2026-01-29 downloaded from the CCDC.
;
_cell_angle_alpha 90
_cell_angle_beta 99.133(2)
_cell_angle_gamma 90
_cell_formula_units_Z 4
_cell_length_a 9.7509(6)
_cell_length_b 16.0618(10)
_cell_length_c 12.8319(8)
_cell_measurement_reflns_used 9797
_cell_measurement_temperature 100(2)
_cell_measurement_theta_max 35.703
_cell_measurement_theta_min 2.4665
_cell_volume 1984.2(2)
_computing_cell_refinement 'APEX3 (Bruker AXS, 2015)'
_computing_data_collection 'APEX3 (Bruker AXS, 2015)'
_computing_data_reduction 'SAINT (Bruker AXS, 2015)'
_computing_molecular_graphics 'ORTEPIII (Johnson, 1996)'
_computing_publication_material 'XCIF 2014/2 (Bruker AXS, 2014)'
_computing_structure_refinement 'SHELXL-2017/1 (Sheldrick, 2017)'
_computing_structure_solution 'SHELXT 2014/5 (Sheldrick, 2014)'
_diffrn_ambient_temperature 100(2)
_diffrn_measured_fraction_theta_full 0.999
_diffrn_measured_fraction_theta_max 0.995
_diffrn_measurement_device_type 'PHOTONII area detector'
_diffrn_measurement_method 'phi and omega scans'
_diffrn_radiation_type MoK\a
_diffrn_radiation_wavelength 0.71073
_diffrn_reflns_av_R_equivalents 0.0418
_diffrn_reflns_av_unetI/netI 0.0280
_diffrn_reflns_Laue_measured_fraction_full 0.999
_diffrn_reflns_Laue_measured_fraction_max 0.995
_diffrn_reflns_limit_h_max 12
_diffrn_reflns_limit_h_min -12
_diffrn_reflns_limit_k_max 20
_diffrn_reflns_limit_k_min -20
_diffrn_reflns_limit_l_max 16
_diffrn_reflns_limit_l_min -16
_diffrn_reflns_number 27260
_diffrn_reflns_point_group_measured_fraction_full 0.999
_diffrn_reflns_point_group_measured_fraction_max 0.995
_diffrn_reflns_theta_full 25.242
_diffrn_reflns_theta_max 27.000
_diffrn_reflns_theta_min 2.047
_diffrn_source 'fine-focus sealed tube'
_exptl_absorpt_coefficient_mu 3.897
_exptl_absorpt_correction_T_max 0.3867
_exptl_absorpt_correction_T_min 0.2420
_exptl_absorpt_correction_type empirical
_exptl_absorpt_process_details
; 
 Data were corrected for Lorentz polarization and absorption
 effects (empirical absorption correction SADABS).
 R(int) =  0.1712 (selected reflections only, before parameter refinement)
 R(int) =  0.0670 (selected reflections only, after parameter refinement)
;
_exptl_crystal_colour orange
_exptl_crystal_density_diffrn 2.003
_exptl_crystal_description plate
_exptl_crystal_F_000 1136
_exptl_crystal_size_max 0.210
_exptl_crystal_size_mid 0.180
_exptl_crystal_size_min 0.110
_refine_diff_density_max 1.185
_refine_diff_density_min -0.625
_refine_diff_density_rms 0.142
_refine_ls_extinction_method none
_refine_ls_goodness_of_fit_ref 1.303
_refine_ls_hydrogen_treatment constr
_refine_ls_matrix_type full
_refine_ls_number_parameters 193
_refine_ls_number_reflns 4310
_refine_ls_number_restraints 12
_refine_ls_restrained_S_all 1.303
_refine_ls_R_factor_all 0.0321
_refine_ls_R_factor_gt 0.0300
_refine_ls_shift/su_max 0.002
_refine_ls_shift/su_mean 0.000
_refine_ls_structure_factor_coef Fsqd
_refine_ls_weighting_details 'w=1/[\s^2^(Fo^2^)+(0.0114P)^2^+6.7612P] where P=(Fo^2^+2Fc^2^)/3'
_refine_ls_weighting_scheme calc
_refine_ls_wR_factor_gt 0.0660
_refine_ls_wR_factor_ref 0.0667
_reflns_Friedel_coverage 0.000
_reflns_number_gt 4113
_reflns_number_total 4310
_reflns_threshold_expression 'I > 2\s(I)'
_cod_data_source_file d5cy01493j2.cif
_cod_data_source_block 1bI
_cod_depositor_comments 'Adding full bibliography for 1576417--1576424.cif.'
_cod_original_sg_symbol_H-M 'P 21/c'
_cod_database_code 1576424
_shelx_shelxl_version_number 2017/1
_shelx_space_group_comment
;
The symmetry employed for this shelxl refinement is uniquely defined
by the following loop, which should always be used as a source of
symmetry information in preference to the above space-group names.
They are only intended as comments.
;
_shelx_estimated_absorpt_t_min 0.495
_shelx_estimated_absorpt_t_max 0.674

loop_
_space_group_symop_operation_xyz
'x, y, z'
'-x, y+1/2, -z+1/2'
'-x, -y, -z'
'x, -y-1/2, z-1/2'

loop_
_atom_site_label
_atom_site_type_symbol
_atom_site_fract_x
_atom_site_fract_y
_atom_site_fract_z
_atom_site_U_iso_or_equiv
_atom_site_adp_type
_atom_site_occupancy
_atom_site_site_symmetry_order
_atom_site_calc_flag
_atom_site_refinement_flags_posn
_atom_site_refinement_flags_adp
_atom_site_refinement_flags_occupancy
_atom_site_disorder_assembly
_atom_site_disorder_group
Ru1 Ru 0.57428(3) 0.61710(2) 0.67722(2) 0.00881(7) Uani 1 1 d . . . . .
I1 I 0.82261(3) 0.57017(2) 0.62595(2) 0.01368(7) Uani 1 1 d . . . . .
I2 I 0.51968(3) 0.70271(2) 0.49300(2) 0.01562(7) Uani 1 1 d . . . . .
N1 N 0.7353(4) 0.7729(2) 0.7731(3) 0.0167(7) Uani 1 1 d . . . . .
C1 C 0.6757(4) 0.7168(3) 0.7345(3) 0.0142(8) Uani 1 1 d . . . . .
C2 C 0.8224(4) 0.8372(3) 0.8291(3) 0.0168(8) Uani 1 1 d . U . . .
H2 H 0.765926 0.869066 0.874094 0.020 Uiso 1 1 calc R U . . .
C3 C 0.8706(5) 0.8967(3) 0.7506(4) 0.0228(9) Uani 1 1 d . . . . .
H3A H 0.915292 0.945690 0.788599 0.027 Uiso 1 1 calc R U . . .
H3B H 0.789189 0.916490 0.700603 0.027 Uiso 1 1 calc R U . . .
C4 C 0.9737(5) 0.8545(3) 0.6889(4) 0.0260(10) Uani 1 1 d . . . . .
H4A H 0.925806 0.809607 0.644433 0.031 Uiso 1 1 calc R U . . .
H4B H 1.007923 0.895774 0.641823 0.031 Uiso 1 1 calc R U . . .
C5 C 1.0965(5) 0.8180(3) 0.7633(4) 0.0224(9) Uani 1 1 d . . . . .
H5A H 1.159940 0.789753 0.721577 0.027 Uiso 1 1 calc R U . . .
H5B H 1.148759 0.863422 0.804022 0.027 Uiso 1 1 calc R U . . .
C6 C 1.0473(5) 0.7560(3) 0.8391(4) 0.0216(9) Uani 1 1 d . . . . .
H6A H 1.128053 0.735185 0.888924 0.026 Uiso 1 1 calc R U . . .
H6B H 1.002966 0.707832 0.798893 0.026 Uiso 1 1 calc R U . . .
C7 C 0.9437(5) 0.7964(3) 0.9008(3) 0.0241(10) Uani 1 1 d . . . . .
H7A H 0.992334 0.839110 0.948726 0.029 Uiso 1 1 calc R U . . .
H7B H 0.907293 0.753662 0.944720 0.029 Uiso 1 1 calc R U . . .
C11 C 0.3464(4) 0.5896(3) 0.6668(3) 0.0172(8) Uani 1 1 d . . . . .
C12 C 0.3967(4) 0.6272(3) 0.7646(3) 0.0154(8) Uani 1 1 d . . . . .
H12 H 0.361888 0.683619 0.780512 0.018 Uiso 1 1 calc R U . . .
C13 C 0.5149(4) 0.5940(3) 0.8305(3) 0.0142(8) Uani 1 1 d . . . . .
H13 H 0.559713 0.627714 0.892181 0.017 Uiso 1 1 calc R U . . .
C14 C 0.5838(4) 0.5218(2) 0.8024(3) 0.0136(8) Uani 1 1 d . . . . .
C15 C 0.5281(4) 0.4833(2) 0.7035(3) 0.0132(7) Uani 1 1 d . . . . .
H15 H 0.585319 0.440090 0.674337 0.016 Uiso 1 1 calc R U . . .
C16 C 0.4137(4) 0.5161(3) 0.6374(3) 0.0156(8) Uani 1 1 d . U . . .
H16 H 0.392059 0.495733 0.562933 0.019 Uiso 1 1 calc R U . . .
C17 C 0.2227(4) 0.6243(3) 0.5954(4) 0.0242(10) Uani 1 1 d . . . . .
H17A H 0.137369 0.604584 0.618563 0.036 Uiso 1 1 calc R U . . .
H17B H 0.224455 0.605809 0.522848 0.036 Uiso 1 1 calc R U . . .
H17C H 0.225591 0.685306 0.598162 0.036 Uiso 1 1 calc R U . . .
C18 C 0.7084(5) 0.4836(3) 0.8708(3) 0.0204(9) Uani 1 1 d . . . . .
H18 H 0.771135 0.461918 0.822550 0.024 Uiso 1 1 calc R U . . .
C19 C 0.7912(6) 0.5454(4) 0.9444(5) 0.0455(16) Uani 1 1 d . . . . .
H19A H 0.820263 0.591757 0.903299 0.068 Uiso 1 1 calc R U . . .
H19B H 0.873522 0.517808 0.983136 0.068 Uiso 1 1 calc R U . . .
H19C H 0.733628 0.566654 0.994544 0.068 Uiso 1 1 calc R U . . .
C20 C 0.6596(7) 0.4091(4) 0.9287(6) 0.0547(19) Uani 1 1 d . . . . .
H20A H 0.599458 0.428334 0.978163 0.082 Uiso 1 1 calc R U . . .
H20B H 0.740357 0.380231 0.967707 0.082 Uiso 1 1 calc R U . . .
H20C H 0.607698 0.370854 0.877476 0.082 Uiso 1 1 calc R U . . .

loop_
_atom_site_aniso_label
_atom_site_aniso_U_11
_atom_site_aniso_U_22
_atom_site_aniso_U_33
_atom_site_aniso_U_23
_atom_site_aniso_U_13
_atom_site_aniso_U_12
Ru1 0.00878(14) 0.00888(14) 0.00875(14) -0.00121(10) 0.00131(11) -0.00121(11)
I1 0.01043(12) 0.01652(13) 0.01464(13) 0.00021(9) 0.00364(9) 0.00090(9)
I2 0.02052(14) 0.01381(13) 0.01244(12) 0.00274(9) 0.00231(10) 0.00316(10)
N1 0.0166(17) 0.0167(18) 0.0175(17) -0.0045(14) 0.0055(14) -0.0051(14)
C1 0.0137(19) 0.016(2) 0.0131(18) -0.0001(15) 0.0036(15) -0.0004(16)
C2 0.0160(18) 0.0131(17) 0.0209(18) -0.0094(15) 0.0018(15) -0.0028(15)
C3 0.017(2) 0.017(2) 0.032(2) 0.0002(18) -0.0014(18) -0.0024(17)
C4 0.022(2) 0.034(3) 0.023(2) 0.0061(19) 0.0080(19) -0.006(2)
C5 0.022(2) 0.023(2) 0.024(2) -0.0027(18) 0.0069(18) -0.0028(18)
C6 0.019(2) 0.020(2) 0.024(2) -0.0019(18) -0.0003(18) 0.0035(18)
C7 0.026(2) 0.033(3) 0.014(2) -0.0029(18) 0.0030(18) -0.007(2)
C11 0.0115(19) 0.021(2) 0.020(2) 0.0012(16) 0.0028(16) -0.0038(16)
C12 0.017(2) 0.0124(18) 0.0188(19) 0.0005(15) 0.0078(16) 0.0002(15)
C13 0.0151(19) 0.0174(19) 0.0113(17) -0.0020(15) 0.0057(15) -0.0042(16)
C14 0.0159(19) 0.0119(18) 0.0140(18) 0.0026(15) 0.0052(15) -0.0029(15)
C15 0.0140(18) 0.0125(18) 0.0141(18) 0.0014(15) 0.0051(15) -0.0031(15)
C16 0.0146(17) 0.0153(17) 0.0173(17) -0.0024(14) 0.0041(15) -0.0090(15)
C17 0.0100(19) 0.033(3) 0.029(2) -0.003(2) 0.0003(18) 0.0013(18)
C18 0.021(2) 0.026(2) 0.0138(19) 0.0045(17) 0.0014(17) 0.0048(18)
C19 0.037(3) 0.059(4) 0.034(3) -0.012(3) -0.017(2) 0.020(3)
C20 0.046(4) 0.057(4) 0.063(4) 0.049(4) 0.015(3) 0.012(3)

loop_
_atom_type_symbol
_atom_type_description
_atom_type_scat_dispersion_real
_atom_type_scat_dispersion_imag
_atom_type_scat_source
C C 0.0033 0.0016 'International Tables Vol C Tables 4.2.6.8 and 6.1.1.4'
H H 0.0000 0.0000 'International Tables Vol C Tables 4.2.6.8 and 6.1.1.4'
I I -0.4742 1.8119 'International Tables Vol C Tables 4.2.6.8 and 6.1.1.4'
N N 0.0061 0.0033 'International Tables Vol C Tables 4.2.6.8 and 6.1.1.4'
Ru Ru -1.2594 0.8363 'International Tables Vol C Tables 4.2.6.8 and 6.1.1.4'

loop_
_geom_angle_atom_site_label_1
_geom_angle_atom_site_label_2
_geom_angle_atom_site_label_3
_geom_angle
_geom_angle_site_symmetry_1
_geom_angle_site_symmetry_3
_geom_angle_publ_flag
C1 Ru1 C13 89.50(16) . . ?
C1 Ru1 C14 109.42(16) . . ?
C13 Ru1 C14 37.70(15) . . ?
C1 Ru1 C12 97.99(16) . . ?
C13 Ru1 C12 37.81(15) . . ?
C14 Ru1 C12 68.18(15) . . ?
C1 Ru1 C15 146.16(16) . . ?
C13 Ru1 C15 67.00(15) . . ?
C14 Ru1 C15 37.78(14) . . ?
C12 Ru1 C15 78.54(15) . . ?
C1 Ru1 C11 128.11(16) . . ?
C13 Ru1 C11 67.49(15) . . ?
C14 Ru1 C11 80.47(15) . . ?
C12 Ru1 C11 36.82(15) . . ?
C15 Ru1 C11 66.37(15) . . ?
C1 Ru1 C16 164.15(16) . . ?
C13 Ru1 C16 78.89(15) . . ?
C14 Ru1 C16 67.31(15) . . ?
C12 Ru1 C16 66.24(15) . . ?
C15 Ru1 C16 36.17(15) . . ?
C11 Ru1 C16 37.04(15) . . ?
C1 Ru1 I2 86.00(12) . . ?
C13 Ru1 I2 146.41(11) . . ?
C14 Ru1 I2 164.57(11) . . ?
C12 Ru1 I2 110.07(11) . . ?
C15 Ru1 I2 127.10(10) . . ?
C11 Ru1 I2 89.54(11) . . ?
C16 Ru1 I2 97.69(11) . . ?
C1 Ru1 I1 84.32(12) . . ?
C13 Ru1 I1 123.31(11) . . ?
C14 Ru1 I1 92.74(10) . . ?
C12 Ru1 I1 160.52(11) . . ?
C15 Ru1 I1 88.76(10) . . ?
C11 Ru1 I1 147.36(11) . . ?
C16 Ru1 I1 111.03(11) . . ?
I2 Ru1 I1 89.357(12) . . ?
C1 N1 C2 173.2(4) . . ?
N1 C1 Ru1 176.2(4) . . ?
N1 C2 C3 109.7(3) . . ?
N1 C2 C7 109.3(4) . . ?
C3 C2 C7 112.2(4) . . ?
N1 C2 H2 108.5 . . ?
C3 C2 H2 108.5 . . ?
C7 C2 H2 108.5 . . ?
C2 C3 C4 111.2(4) . . ?
C2 C3 H3A 109.4 . . ?
C4 C3 H3A 109.4 . . ?
C2 C3 H3B 109.4 . . ?
C4 C3 H3B 109.4 . . ?
H3A C3 H3B 108.0 . . ?
C5 C4 C3 111.2(4) . . ?
C5 C4 H4A 109.4 . . ?
C3 C4 H4A 109.4 . . ?
C5 C4 H4B 109.4 . . ?
C3 C4 H4B 109.4 . . ?
H4A C4 H4B 108.0 . . ?
C6 C5 C4 110.8(4) . . ?
C6 C5 H5A 109.5 . . ?
C4 C5 H5A 109.5 . . ?
C6 C5 H5B 109.5 . . ?
C4 C5 H5B 109.5 . . ?
H5A C5 H5B 108.1 . . ?
C5 C6 C7 110.8(4) . . ?
C5 C6 H6A 109.5 . . ?
C7 C6 H6A 109.5 . . ?
C5 C6 H6B 109.5 . . ?
C7 C6 H6B 109.5 . . ?
H6A C6 H6B 108.1 . . ?
C6 C7 C2 112.6(4) . . ?
C6 C7 H7A 109.1 . . ?
C2 C7 H7A 109.1 . . ?
C6 C7 H7B 109.1 . . ?
C2 C7 H7B 109.1 . . ?
H7A C7 H7B 107.8 . . ?
C12 C11 C16 118.6(4) . . ?
C12 C11 C17 121.1(4) . . ?
C16 C11 C17 120.2(4) . . ?
C12 C11 Ru1 70.2(2) . . ?
C16 C11 Ru1 71.8(2) . . ?
C17 C11 Ru1 130.9(3) . . ?
C11 C12 C13 120.3(4) . . ?
C11 C12 Ru1 73.0(2) . . ?
C13 C12 Ru1 69.4(2) . . ?
C11 C12 H12 119.2 . . ?
C13 C12 H12 119.2 . . ?
Ru1 C12 H12 119.2 . . ?
C14 C13 C12 121.9(4) . . ?
C14 C13 Ru1 72.7(2) . . ?
C12 C13 Ru1 72.8(2) . . ?
C14 C13 H13 118.7 . . ?
C12 C13 H13 118.7 . . ?
Ru1 C13 H13 118.7 . . ?
C13 C14 C15 116.7(4) . . ?
C13 C14 C18 123.7(4) . . ?
C15 C14 C18 119.6(4) . . ?
C13 C14 Ru1 69.6(2) . . ?
C15 C14 Ru1 71.9(2) . . ?
C18 C14 Ru1 129.8(3) . . ?
C16 C15 C14 121.9(4) . . ?
C16 C15 Ru1 72.9(2) . . ?
C14 C15 Ru1 70.3(2) . . ?
C16 C15 H15 118.3 . . ?
C14 C15 H15 118.3 . . ?
Ru1 C15 H15 118.3 . . ?
C15 C16 C11 120.5(4) . . ?
C15 C16 Ru1 71.0(2) . . ?
C11 C16 Ru1 71.2(2) . . ?
C15 C16 H16 119.1 . . ?
C11 C16 H16 119.1 . . ?
Ru1 C16 H16 119.1 . . ?
C11 C17 H17A 109.5 . . ?
C11 C17 H17B 109.5 . . ?
H17A C17 H17B 109.5 . . ?
C11 C17 H17C 109.5 . . ?
H17A C17 H17C 109.5 . . ?
H17B C17 H17C 109.5 . . ?
C14 C18 C19 113.4(4) . . ?
C14 C18 C20 108.5(4) . . ?
C19 C18 C20 112.8(5) . . ?
C14 C18 H18 107.3 . . ?
C19 C18 H18 107.3 . . ?
C20 C18 H18 107.3 . . ?
C18 C19 H19A 109.5 . . ?
C18 C19 H19B 109.5 . . ?
H19A C19 H19B 109.5 . . ?
C18 C19 H19C 109.5 . . ?
H19A C19 H19C 109.5 . . ?
H19B C19 H19C 109.5 . . ?
C18 C20 H20A 109.5 . . ?
C18 C20 H20B 109.5 . . ?
H20A C20 H20B 109.5 . . ?
C18 C20 H20C 109.5 . . ?
H20A C20 H20C 109.5 . . ?
H20B C20 H20C 109.5 . . ?

loop_
_geom_bond_atom_site_label_1
_geom_bond_atom_site_label_2
_geom_bond_distance
_geom_bond_site_symmetry_2
_geom_bond_publ_flag
Ru1 C1 1.962(4) . ?
Ru1 C13 2.168(4) . ?
Ru1 C14 2.210(4) . ?
Ru1 C12 2.213(4) . ?
Ru1 C15 2.232(4) . ?
Ru1 C11 2.248(4) . ?
Ru1 C16 2.256(4) . ?
Ru1 I2 2.7134(4) . ?
Ru1 I1 2.7148(4) . ?
N1 C1 1.142(5) . ?
N1 C2 1.453(5) . ?
C2 C3 1.517(6) . ?
C2 C7 1.525(6) . ?
C2 H2 1.0000 . ?
C3 C4 1.532(7) . ?
C3 H3A 0.9900 . ?
C3 H3B 0.9900 . ?
C4 C5 1.526(7) . ?
C4 H4A 0.9900 . ?
C4 H4B 0.9900 . ?
C5 C6 1.522(6) . ?
C5 H5A 0.9900 . ?
C5 H5B 0.9900 . ?
C6 C7 1.524(6) . ?
C6 H6A 0.9900 . ?
C6 H6B 0.9900 . ?
C7 H7A 0.9900 . ?
C7 H7B 0.9900 . ?
C11 C12 1.409(6) . ?
C11 C16 1.431(6) . ?
C11 C17 1.501(6) . ?
C12 C13 1.420(6) . ?
C12 H12 1.0000 . ?
C13 C14 1.415(6) . ?
C13 H13 1.0000 . ?
C14 C15 1.438(6) . ?
C14 C18 1.512(6) . ?
C15 C16 1.393(6) . ?
C15 H15 1.0000 . ?
C16 H16 1.0000 . ?
C17 H17A 0.9800 . ?
C17 H17B 0.9800 . ?
C17 H17C 0.9800 . ?
C18 C19 1.512(7) . ?
C18 C20 1.524(7) . ?
C18 H18 1.0000 . ?
C19 H19A 0.9800 . ?
C19 H19B 0.9800 . ?
C19 H19C 0.9800 . ?
C20 H20A 0.9800 . ?
C20 H20B 0.9800 . ?
C20 H20C 0.9800 . ?
